data_7001132
loop_
_publ_author_name
'Hearns, Nigel G. R.'
'Cl\'erac, Rodolphe'
'Jennings, Michael'
'Preuss, Kathryn E.'

_publ_section_title
;
 Manipulating the crystal packing of pyDTDA radical ligand coordination
 complexes with Mn(ii) and Ni(ii)
;
_journal_issue 17
_journal_name_full 'Dalton Transactions'
_journal_page_first 3193
_journal_page_last 3203
_journal_paper_doi 10.1039/b817214e
_journal_year 2009
_chemical_formula_moiety 'C17 H5 F12 N4 Ni O4 S2'
_chemical_formula_sum 'C17 H5 F12 N4 Ni O4 S2'
_chemical_formula_weight 680.08
_chemical_name_systematic
;
?
;
_space_group_IT_number 14
_symmetry_cell_setting monoclinic
_symmetry_space_group_name_Hall '-P 2ybc'
_symmetry_space_group_name_H-M 'P 1 21/c 1'
_atom_sites_solution_hydrogens geom
_atom_sites_solution_primary heavy
_atom_sites_solution_secondary difmap
_audit_creation_method SHELXL-97
_cell_angle_alpha 90.00
_cell_angle_beta 103.874(10)
_cell_angle_gamma 90.00
_cell_formula_units_Z 4
_cell_length_a 16.144(4)
_cell_length_b 8.390(2)
_cell_length_c 17.496(4)
_cell_measurement_reflns_used 150998
_cell_measurement_temperature 110(2)
_cell_measurement_theta_max 25.03
_cell_measurement_theta_min 2.04
_cell_volume 2300.7(10)
_computing_cell_refinement 'DENZO-SMN (Otwinowski & Minor, 1997)'
_computing_data_collection 'COLLECT (Nonius, 1997-2001)'
_computing_data_reduction DENZO-SMN
_computing_molecular_graphics 'SHELXTL/PC (Sheldrick, 2001)'
_computing_publication_material SHELXTL/PC
_computing_structure_refinement 'SHELXL-97 (Sheldrick, 1997)'
_computing_structure_solution 'SHELXS-97 (Sheldrick, 1997)'
_diffrn_ambient_temperature 110(2)
_diffrn_measured_fraction_theta_full 0.995
_diffrn_measured_fraction_theta_max 0.995
_diffrn_measurement_device_type 'Nonius Kappa-CCD'
_diffrn_measurement_method '\f scans, and \w scans with \k offsets'
_diffrn_radiation_monochromator graphite
_diffrn_radiation_source 'fine-focus sealed tube'
_diffrn_radiation_type MoK\a
_diffrn_radiation_wavelength 0.71073
_diffrn_reflns_av_R_equivalents 0.193
_diffrn_reflns_av_sigmaI/netI 0.0726
_diffrn_reflns_limit_h_max 13
_diffrn_reflns_limit_h_min -13
_diffrn_reflns_limit_k_max 6
_diffrn_reflns_limit_k_min -6
_diffrn_reflns_limit_l_max 14
_diffrn_reflns_limit_l_min -14
_diffrn_reflns_number 12595
_diffrn_reflns_theta_full 17.22
_diffrn_reflns_theta_max 17.22
_diffrn_reflns_theta_min 2.60
_diffrn_standards_number 0
_exptl_absorpt_coefficient_mu 1.158
_exptl_absorpt_correction_T_max 0.8930
_exptl_absorpt_correction_T_min 0.6239
_exptl_absorpt_correction_type multi-scan
_exptl_absorpt_process_details 'DENZO-SMN (Otwinowski & Minor, 1997)'
_exptl_crystal_colour black
_exptl_crystal_density_diffrn 1.963
_exptl_crystal_density_method 'not measured'
_exptl_crystal_description plate
_exptl_crystal_F_000 1340
_exptl_crystal_size_max 0.45
_exptl_crystal_size_mid 0.30
_exptl_crystal_size_min 0.10
_refine_diff_density_max 0.950
_refine_diff_density_min -0.626
_refine_diff_density_rms 0.163
_refine_ls_extinction_method none
_refine_ls_goodness_of_fit_ref 1.169
_refine_ls_hydrogen_treatment constr
_refine_ls_matrix_type full
_refine_ls_number_parameters 200
_refine_ls_number_reflns 1382
_refine_ls_number_restraints 139
_refine_ls_restrained_S_all 1.122
_refine_ls_R_factor_all 0.1608
_refine_ls_R_factor_gt 0.1317
_refine_ls_shift/su_max 0.000
_refine_ls_shift/su_mean 0.000
_refine_ls_structure_factor_coef Fsqd
_refine_ls_weighting_details 'calc w=1/[\s^2^(Fo^2^)+(0.0000P)^2^+177.7400P] where P=(Fo^2^+2Fc^2^)/3'
_refine_ls_weighting_scheme calc
_refine_ls_wR_factor_gt 0.2843
_refine_ls_wR_factor_ref 0.3004
_reflns_number_gt 1071
_reflns_number_total 1382
_reflns_threshold_expression I>2\s(I)
_cod_data_source_file b817214e.txt
_cod_data_source_block 5
_cod_depositor_comments
;
The following automatic conversions were performed:
'_symmetry_cell_setting' value 'Monoclinic' changed to 'monoclinic'
according to '/home/saulius/struct/CIF-dictionaries/cif_core.dic'
dictionary named 'cif_core.dic' version 2.4.1 from 2010-06-29.

Automatic conversion script
Id: cif_fix_enum 1527 2010-12-29 10:47:43Z saulius 
;
_cod_original_cell_volume 2300.7(9)
_cod_original_sg_symbol_H-M 'P 21/c'
_cod_database_code 7001132

loop_
_symmetry_equiv_pos_as_xyz
'x, y, z'
'-x, y+1/2, -z+1/2'
'-x, -y, -z'
'x, -y-1/2, z-1/2'

loop_
_atom_site_label
_atom_site_type_symbol
_atom_site_fract_x
_atom_site_fract_y
_atom_site_fract_z
_atom_site_U_iso_or_equiv
_atom_site_adp_type
_atom_site_occupancy
_atom_site_symmetry_multiplicity
_atom_site_calc_flag
_atom_site_refinement_flags
_atom_site_disorder_assembly
_atom_site_disorder_group
Ni Ni 0.7117(3) 0.7540(6) 0.0130(2) 0.0467(16) Uani 1 1 d U . .
N1 N 0.5875(14) 0.843(3) -0.0327(13) 0.037(7) Uiso 1 1 d U . .
S2 S 0.5520(5) 0.9661(11) -0.1056(4) 0.044(3) Uani 1 1 d U . .
S3 S 0.4235(5) 0.9193(11) -0.1083(4) 0.042(3) Uani 1 1 d U . .
N4 N 0.4466(14) 0.791(3) -0.0337(13) 0.036(7) Uiso 1 1 d U . .
C5 C 0.5289(17) 0.766(4) -0.0065(15) 0.027(8) Uiso 1 1 d U . .
C6 C 0.5594(18) 0.658(3) 0.0626(15) 0.027(8) Uiso 1 1 d U . .
N7 N 0.6426(15) 0.649(3) 0.0856(14) 0.035(7) Uiso 1 1 d U . .
C8 C 0.676(2) 0.562(4) 0.1476(18) 0.052(10) Uiso 1 1 d U . .
H8A H 0.7363 0.5547 0.1639 0.062 Uiso 1 1 calc R . .
C9 C 0.6270(19) 0.479(4) 0.1915(18) 0.046(9) Uiso 1 1 d U . .
H9A H 0.6527 0.4164 0.2361 0.056 Uiso 1 1 calc R . .
C10 C 0.5390(18) 0.495(3) 0.1658(16) 0.032(8) Uiso 1 1 d U . .
C11 C 0.5032(18) 0.590(3) 0.1010(16) 0.030(8) Uiso 1 1 d U . .
H11A H 0.4434 0.6068 0.0843 0.036 Uiso 1 1 calc R . .
C12 C 0.488(2) 0.418(4) 0.2131(18) 0.047(10) Uiso 1 1 d U . .
N13 N 0.4437(15) 0.359(3) 0.2483(14) 0.042(7) Uiso 1 1 d U . .
O21 O 0.7397(13) 0.958(2) 0.0739(11) 0.043(6) Uiso 1 1 d U . .
C22 C 0.815(2) 1.001(4) 0.1065(18) 0.043(9) Uiso 1 1 d U A .
C23 C 0.8883(19) 0.908(4) 0.1231(16) 0.039(9) Uiso 1 1 d U . .
H23A H 0.9419 0.9535 0.1473 0.046 Uiso 1 1 calc R . .
C24 C 0.883(2) 0.748(4) 0.1043(18) 0.052(9) Uiso 1 1 d U . .
O25 O 0.8234(12) 0.657(2) 0.0699(11) 0.044(6) Uiso 1 1 d U . .
C26 C 0.8250(15) 1.169(4) 0.1308(16) 0.066(11) Uiso 1 1 d DU . .
C27 C 0.9631(19) 0.655(3) 0.1278(14) 0.064(11) Uiso 1 1 d DU . .
F21 F 0.861(3) 1.257(5) 0.080(2) 0.110(14) Uiso 0.56 1 d PDU A 1
F22 F 0.7565(18) 1.267(4) 0.128(2) 0.070(11) Uiso 0.56 1 d PDU A 1
F23 F 0.886(2) 1.227(4) 0.1937(19) 0.074(12) Uiso 0.56 1 d PDU A 1
F27 F 0.795(2) 1.164(5) 0.199(2) 0.065(12) Uiso 0.44 1 d PDU A 2
F28 F 0.9088(18) 1.209(5) 0.158(3) 0.059(14) Uiso 0.44 1 d PDU A 2
F29 F 0.770(2) 1.267(4) 0.081(2) 0.057(13) Uiso 0.44 1 d PDU A 2
F24 F 0.9846(15) 0.565(3) 0.0702(14) 0.116(8) Uiso 1 1 d DU . .
F25 F 1.0368(14) 0.738(3) 0.1583(13) 0.100(7) Uiso 1 1 d DU . .
F26 F 0.9657(11) 0.539(2) 0.1843(11) 0.069(6) Uiso 1 1 d DU . .
O31 O 0.6888(12) 0.548(2) -0.0544(11) 0.045(6) Uiso 1 1 d U . .
C32 C 0.741(2) 0.510(4) -0.0912(18) 0.048(9) Uiso 1 1 d U B .
C33 C 0.7958(18) 0.603(4) -0.1221(17) 0.039(9) Uiso 1 1 d U . .
H33A H 0.8275 0.5557 -0.1554 0.047 Uiso 1 1 calc R . .
C34 C 0.8049(18) 0.764(4) -0.1046(17) 0.041(9) Uiso 1 1 d U . .
O35 O 0.7658(12) 0.857(2) -0.0660(11) 0.042(6) Uiso 1 1 d U . .
C36 C 0.7295(15) 0.335(4) -0.1240(15) 0.063(11) Uiso 1 1 d DU . .
C37 C 0.8666(17) 0.859(3) -0.1439(14) 0.068(11) Uiso 1 1 d DU . .
F31 F 0.8035(17) 0.271(4) -0.128(2) 0.070(11) Uiso 0.56 1 d PDU B 1
F32 F 0.6600(18) 0.325(5) -0.1830(19) 0.064(13) Uiso 0.56 1 d PDU B 1
F33 F 0.7062(19) 0.249(4) -0.0672(16) 0.055(9) Uiso 0.56 1 d PDU B 1
F37 F 0.651(2) 0.276(6) -0.153(3) 0.078(17) Uiso 0.44 1 d PDU B 2
F38 F 0.788(3) 0.237(6) -0.081(3) 0.099(17) Uiso 0.44 1 d PDU B 2
F39 F 0.758(3) 0.317(5) -0.190(2) 0.068(13) Uiso 0.44 1 d PDU B 2
F34 F 0.9243(12) 0.941(2) -0.0910(11) 0.078(6) Uiso 1 1 d DU . .
F35 F 0.9105(13) 0.770(3) -0.1843(12) 0.095(7) Uiso 1 1 d DU . .
F36 F 0.8262(11) 0.973(2) -0.1934(10) 0.069(6) Uiso 1 1 d DU . .

loop_
_atom_site_aniso_label
_atom_site_aniso_U_11
_atom_site_aniso_U_22
_atom_site_aniso_U_33
_atom_site_aniso_U_23
_atom_site_aniso_U_13
_atom_site_aniso_U_12
Ni 0.042(3) 0.064(3) 0.033(3) 0.006(3) 0.007(2) -0.001(3)
S2 0.045(5) 0.060(7) 0.027(5) 0.003(5) 0.009(4) 0.003(5)
S3 0.045(5) 0.064(7) 0.018(5) 0.009(5) 0.007(4) -0.003(5)

loop_
_atom_type_symbol
_atom_type_description
_atom_type_scat_dispersion_real
_atom_type_scat_dispersion_imag
_atom_type_scat_source
C C 0.0033 0.0016 'International Tables Vol C Tables 4.2.6.8 and 6.1.1.4'
H H 0.0000 0.0000 'International Tables Vol C Tables 4.2.6.8 and 6.1.1.4'
N N 0.0061 0.0033 'International Tables Vol C Tables 4.2.6.8 and 6.1.1.4'
O O 0.0106 0.0060 'International Tables Vol C Tables 4.2.6.8 and 6.1.1.4'
F F 0.0171 0.0103 'International Tables Vol C Tables 4.2.6.8 and 6.1.1.4'
S S 0.1246 0.1234 'International Tables Vol C Tables 4.2.6.8 and 6.1.1.4'
Ni Ni 0.3393 1.1124 'International Tables Vol C Tables 4.2.6.8 and 6.1.1.4'

loop_
_geom_angle_atom_site_label_1
_geom_angle_atom_site_label_2
_geom_angle_atom_site_label_3
_geom_angle
_geom_angle_site_symmetry_1
_geom_angle_site_symmetry_3
_geom_angle_publ_flag
O35 Ni O21 85.4(8) . . ?
O35 Ni O25 91.6(8) . . ?
O21 Ni O25 91.2(8) . . ?
O35 Ni O31 90.8(8) . . ?
O21 Ni O31 176.0(8) . . ?
O25 Ni O31 87.7(8) . . ?
O35 Ni N7 173.5(9) . . ?
O21 Ni N7 97.1(8) . . ?
O25 Ni N7 94.3(9) . . ?
O31 Ni N7 86.8(9) . . ?
O35 Ni N1 96.8(9) . . ?
O21 Ni N1 88.5(9) . . ?
O25 Ni N1 171.5(9) . . ?
O31 Ni N1 93.1(9) . . ?
N7 Ni N1 77.3(9) . . ?
C5 N1 S2 116(2) . . ?
C5 N1 Ni 113.3(19) . . ?
S2 N1 Ni 130.0(14) . . ?
N1 S2 S3 93.4(9) . . ?
N4 S3 S2 93.9(9) . . ?
C5 N4 S3 113.8(19) . . ?
N1 C5 N4 123(3) . . ?
N1 C5 C6 117(2) . . ?
N4 C5 C6 120(2) . . ?
N7 C6 C11 125(3) . . ?
N7 C6 C5 114(2) . . ?
C11 C6 C5 121(2) . . ?
C6 N7 C8 118(3) . . ?
C6 N7 Ni 116.6(19) . . ?
C8 N7 Ni 125(2) . . ?
N7 C8 C9 124(3) . . ?
N7 C8 H8A 118.2 . . ?
C9 C8 H8A 118.2 . . ?
C10 C9 C8 116(3) . . ?
C10 C9 H9A 122.0 . . ?
C8 C9 H9A 122.0 . . ?
C9 C10 C11 121(3) . . ?
C9 C10 C12 117(3) . . ?
C11 C10 C12 122(3) . . ?
C6 C11 C10 116(3) . . ?
C6 C11 H11A 121.9 . . ?
C10 C11 H11A 121.9 . . ?
N13 C12 C10 177(3) . . ?
C22 O21 Ni 124(2) . . ?
O21 C22 C23 127(3) . . ?
O21 C22 C26 116(3) . . ?
C23 C22 C26 117(3) . . ?
C24 C23 C22 120(3) . . ?
C24 C23 H23A 120.1 . . ?
C22 C23 H23A 120.1 . . ?
O25 C24 C23 135(3) . . ?
O25 C24 C27 109(3) . . ?
C23 C24 C27 116(3) . . ?
C24 O25 Ni 119(2) . . ?
F29 C26 F28 122(3) . . ?
F29 C26 F22 37.8(19) . . ?
F28 C26 F22 126(4) . . ?
F29 C26 F23 122(3) . . ?
F28 C26 F23 34(2) . . ?
F22 C26 F23 103(3) . . ?
F29 C26 F27 105(3) . . ?
F28 C26 F27 103(3) . . ?
F22 C26 F27 67(2) . . ?
F23 C26 F27 69(3) . . ?
F29 C26 F21 65(3) . . ?
F28 C26 F21 64(3) . . ?
F22 C26 F21 97(3) . . ?
F23 C26 F21 90(3) . . ?
F27 C26 F21 148(4) . . ?
F29 C26 C22 113(3) . . ?
F28 C26 C22 112(3) . . ?
F22 C26 C22 122(3) . . ?
F23 C26 C22 126(3) . . ?
F27 C26 C22 101(3) . . ?
F21 C26 C22 111(3) . . ?
F24 C27 F25 103(2) . . ?
F24 C27 F26 100(2) . . ?
F25 C27 F26 102(2) . . ?
F24 C27 C24 116(2) . . ?
F25 C27 C24 117(3) . . ?
F26 C27 C24 116(2) . . ?
C32 O31 Ni 118(2) . . ?
O31 C32 C33 130(3) . . ?
O31 C32 C36 114(3) . . ?
C33 C32 C36 114(3) . . ?
C34 C33 C32 121(3) . . ?
C34 C33 H33A 119.7 . . ?
C32 C33 H33A 119.7 . . ?
O35 C34 C33 132(3) . . ?
O35 C34 C37 111(3) . . ?
C33 C34 C37 117(3) . . ?
C34 O35 Ni 116.7(19) . . ?
F31 C36 F32 123(3) . . ?
F31 C36 F38 42(2) . . ?
F32 C36 F38 138(4) . . ?
F31 C36 F37 128(4) . . ?
F32 C36 F37 31(3) . . ?
F38 C36 F37 117(4) . . ?
F31 C36 F33 104(3) . . ?
F32 C36 F33 102(3) . . ?
F38 C36 F33 63(3) . . ?
F37 C36 F33 71(3) . . ?
F31 C36 F39 54(2) . . ?
F32 C36 F39 74(3) . . ?
F38 C36 F39 94(3) . . ?
F37 C36 F39 97(3) . . ?
F33 C36 F39 142(4) . . ?
F31 C36 C32 112(3) . . ?
F32 C36 C32 110(3) . . ?
F38 C36 C32 111(3) . . ?
F37 C36 C32 120(3) . . ?
F33 C36 C32 105(3) . . ?
F39 C36 C32 112(3) . . ?
F34 C37 F35 106(2) . . ?
F34 C37 F36 103(2) . . ?
F35 C37 F36 107(2) . . ?
F34 C37 C34 112(2) . . ?
F35 C37 C34 115(2) . . ?
F36 C37 C34 113(2) . . ?

loop_
_geom_bond_atom_site_label_1
_geom_bond_atom_site_label_2
_geom_bond_distance
_geom_bond_site_symmetry_2
_geom_bond_publ_flag
Ni O35 2.00(2) . ?
Ni O21 2.01(2) . ?
Ni O25 2.01(2) . ?
Ni O31 2.07(2) . ?
Ni N7 2.08(2) . ?
Ni N1 2.11(2) . ?
N1 C5 1.31(3) . ?
N1 S2 1.64(2) . ?
S2 S3 2.102(12) . ?
S3 N4 1.66(2) . ?
N4 C5 1.32(3) . ?
C5 C6 1.50(4) . ?
C6 N7 1.31(3) . ?
C6 C11 1.38(3) . ?
N7 C8 1.31(3) . ?
C8 C9 1.41(4) . ?
C8 H8A 0.9500 . ?
C9 C10 1.39(4) . ?
C9 H9A 0.9500 . ?
C10 C11 1.39(4) . ?
C10 C12 1.45(4) . ?
C11 H11A 0.9500 . ?
C12 N13 1.16(3) . ?
O21 C22 1.27(3) . ?
C22 C23 1.39(4) . ?
C22 C26 1.47(4) . ?
C23 C24 1.38(4) . ?
C23 H23A 0.9500 . ?
C24 O25 1.26(3) . ?
C24 C27 1.48(4) . ?
C26 F29 1.363(19) . ?
C26 F28 1.365(19) . ?
C26 F22 1.367(19) . ?
C26 F23 1.375(19) . ?
C26 F27 1.389(19) . ?
C26 F21 1.389(19) . ?
C27 F24 1.370(18) . ?
C27 F25 1.372(17) . ?
C27 F26 1.379(18) . ?
O31 C32 1.21(3) . ?
C32 C33 1.39(4) . ?
C32 C36 1.57(4) . ?
C33 C34 1.38(4) . ?
C33 H33A 0.9500 . ?
C34 O35 1.29(3) . ?
C34 C37 1.56(4) . ?
C36 F31 1.325(18) . ?
C36 F32 1.333(18) . ?
C36 F38 1.336(18) . ?
C36 F37 1.337(18) . ?
C36 F33 1.350(17) . ?
C36 F39 1.355(18) . ?
C37 F34 1.336(17) . ?
C37 F35 1.344(17) . ?
C37 F36 1.347(17) . ?

loop_
_geom_torsion_atom_site_label_1
_geom_torsion_atom_site_label_2
_geom_torsion_atom_site_label_3
_geom_torsion_atom_site_label_4
_geom_torsion
_geom_torsion_site_symmetry_1
_geom_torsion_site_symmetry_2
_geom_torsion_site_symmetry_3
_geom_torsion_site_symmetry_4
_geom_torsion_publ_flag
O35 Ni N1 C5 163.8(19) . . . . ?
O21 Ni N1 C5 -111(2) . . . . ?
O25 Ni N1 C5 -23(7) . . . . ?
O31 Ni N1 C5 73(2) . . . . ?
N7 Ni N1 C5 -13.4(19) . . . . ?
O35 Ni N1 S2 -3.8(18) . . . . ?
O21 Ni N1 S2 81.3(17) . . . . ?
O25 Ni N1 S2 169(5) . . . . ?
O31 Ni N1 S2 -95.0(17) . . . . ?
N7 Ni N1 S2 178.9(19) . . . . ?
C5 N1 S2 S3 1(2) . . . . ?
Ni N1 S2 S3 168.3(15) . . . . ?
N1 S2 S3 N4 0.8(12) . . . . ?
S2 S3 N4 C5 -2(2) . . . . ?
S2 N1 C5 N4 -3(4) . . . . ?
Ni N1 C5 N4 -173(2) . . . . ?
S2 N1 C5 C6 -177.4(19) . . . . ?
Ni N1 C5 C6 13(3) . . . . ?
S3 N4 C5 N1 4(4) . . . . ?
S3 N4 C5 C6 177.9(19) . . . . ?
N1 C5 C6 N7 -3(4) . . . . ?
N4 C5 C6 N7 -177(3) . . . . ?
N1 C5 C6 C11 171(3) . . . . ?
N4 C5 C6 C11 -3(4) . . . . ?
C11 C6 N7 C8 3(4) . . . . ?
C5 C6 N7 C8 177(3) . . . . ?
C11 C6 N7 Ni 177(2) . . . . ?
C5 C6 N7 Ni -9(3) . . . . ?
O35 Ni N7 C6 -13(9) . . . . ?
O21 Ni N7 C6 99(2) . . . . ?
O25 Ni N7 C6 -169(2) . . . . ?
O31 Ni N7 C6 -82(2) . . . . ?
N1 Ni N7 C6 12(2) . . . . ?
O35 Ni N7 C8 160(7) . . . . ?
O21 Ni N7 C8 -88(2) . . . . ?
O25 Ni N7 C8 4(3) . . . . ?
O31 Ni N7 C8 92(2) . . . . ?
N1 Ni N7 C8 -175(3) . . . . ?
C6 N7 C8 C9 -1(4) . . . . ?
Ni N7 C8 C9 -174(2) . . . . ?
N7 C8 C9 C10 -1(5) . . . . ?
C8 C9 C10 C11 -1(4) . . . . ?
C8 C9 C10 C12 -176(3) . . . . ?
N7 C6 C11 C10 -5(4) . . . . ?
C5 C6 C11 C10 -178(2) . . . . ?
C9 C10 C11 C6 3(4) . . . . ?
C12 C10 C11 C6 179(3) . . . . ?
C9 C10 C12 N13 -176(58) . . . . ?
C11 C10 C12 N13 8(61) . . . . ?
O35 Ni O21 C22 -69(2) . . . . ?
O25 Ni O21 C22 23(2) . . . . ?
O31 Ni O21 C22 -52(12) . . . . ?
N7 Ni O21 C22 117(2) . . . . ?
N1 Ni O21 C22 -166(2) . . . . ?
Ni O21 C22 C23 -16(4) . . . . ?
Ni O21 C22 C26 165.0(19) . . . . ?
O21 C22 C23 C24 -1(5) . . . . ?
C26 C22 C23 C24 178(3) . . . . ?
C22 C23 C24 O25 4(6) . . . . ?
C22 C23 C24 C27 -177(2) . . . . ?
C23 C24 O25 Ni 11(5) . . . . ?
C27 C24 O25 Ni -168.6(16) . . . . ?
O35 Ni O25 C24 66(2) . . . . ?
O21 Ni O25 C24 -19(2) . . . . ?
O31 Ni O25 C24 157(2) . . . . ?
N7 Ni O25 C24 -116(2) . . . . ?
N1 Ni O25 C24 -107(6) . . . . ?
O21 C22 C26 F29 -34(4) . . . . ?
C23 C22 C26 F29 148(3) . . . . ?
O21 C22 C26 F28 -174(3) . . . . ?
C23 C22 C26 F28 7(4) . . . . ?
O21 C22 C26 F22 8(4) . . . . ?
C23 C22 C26 F22 -171(3) . . . . ?
O21 C22 C26 F23 150(3) . . . . ?
C23 C22 C26 F23 -29(5) . . . . ?
O21 C22 C26 F27 78(3) . . . . ?
C23 C22 C26 F27 -101(3) . . . . ?
O21 C22 C26 F21 -105(3) . . . . ?
C23 C22 C26 F21 77(3) . . . . ?
O25 C24 C27 F24 51(3) . . . . ?
C23 C24 C27 F24 -129(3) . . . . ?
O25 C24 C27 F25 173(2) . . . . ?
C23 C24 C27 F25 -7(4) . . . . ?
O25 C24 C27 F26 -66(3) . . . . ?
C23 C24 C27 F26 114(3) . . . . ?
O35 Ni O31 C32 34(2) . . . . ?
O21 Ni O31 C32 18(13) . . . . ?
O25 Ni O31 C32 -57(2) . . . . ?
N7 Ni O31 C32 -152(2) . . . . ?
N1 Ni O31 C32 131(2) . . . . ?
Ni O31 C32 C33 -28(4) . . . . ?
Ni O31 C32 C36 166.5(17) . . . . ?
O31 C32 C33 C34 8(5) . . . . ?
C36 C32 C33 C34 173(3) . . . . ?
C32 C33 C34 O35 -5(5) . . . . ?
C32 C33 C34 C37 -178(2) . . . . ?
C33 C34 O35 Ni 24(4) . . . . ?
C37 C34 O35 Ni -162.5(15) . . . . ?
O21 Ni O35 C34 148(2) . . . . ?
O25 Ni O35 C34 57(2) . . . . ?
O31 Ni O35 C34 -31(2) . . . . ?
N7 Ni O35 C34 -100(8) . . . . ?
N1 Ni O35 C34 -124(2) . . . . ?
O31 C32 C36 F31 -149(3) . . . . ?
C33 C32 C36 F31 43(4) . . . . ?
O31 C32 C36 F32 72(4) . . . . ?
C33 C32 C36 F32 -96(3) . . . . ?
O31 C32 C36 F38 -104(4) . . . . ?
C33 C32 C36 F38 89(4) . . . . ?
O31 C32 C36 F37 39(5) . . . . ?
C33 C32 C36 F37 -129(4) . . . . ?
O31 C32 C36 F33 -37(3) . . . . ?
C33 C32 C36 F33 155(3) . . . . ?
O31 C32 C36 F39 152(3) . . . . ?
C33 C32 C36 F39 -15(4) . . . . ?
O35 C34 C37 F34 58(3) . . . . ?
C33 C34 C37 F34 -128(3) . . . . ?
O35 C34 C37 F35 179(2) . . . . ?
C33 C34 C37 F35 -6(3) . . . . ?
O35 C34 C37 F36 -58(3) . . . . ?
C33 C34 C37 F36 116(3) . . . . ?
